data_2015905
loop_
_publ_author_name
'Parvez, Masood'
'Edwards, Oliver E.'
'Paryzek, Zdzis\/law'

_publ_section_title
;
 The \a- and \b-epoxides of 3\b-acetoxy-5\a-lanost-9(11)-en-7-one
;
_journal_coeditor_code GG3071
_journal_issue 4
_journal_name_full 'Acta Crystallographica Section C'
_journal_page_first o249
_journal_page_last o251
_journal_paper_doi 10.1107/S0108270107009754
_journal_volume 63
_journal_year 2007
_chemical_formula_iupac 'C32 H52 O4'
_chemical_formula_moiety 'C32 H52 O4'
_chemical_formula_sum 'C32 H52 O4'
_chemical_formula_weight 500.74
_chemical_melting_point 446(2)
_chemical_name_common \a-epoxide
_chemical_name_systematic
;
3\b-acetoxy-9\a,11-epoxy-5\a-lanost-9(11)-en-7-one
;
_space_group_IT_number 4
_symmetry_cell_setting monoclinic
_symmetry_space_group_name_Hall 'P 2yb'
_symmetry_space_group_name_H-M 'P 1 21 1'
_atom_sites_solution_hydrogens geom
_atom_sites_solution_primary direct
_atom_sites_solution_secondary difmap
_cell_angle_alpha 90.00
_cell_angle_beta 95.79(3)
_cell_angle_gamma 90.00
_cell_formula_units_Z 2
_cell_length_a 11.483(4)
_cell_length_b 7.612(3)
_cell_length_c 16.903(6)
_cell_measurement_reflns_used 5281
_cell_measurement_temperature 173(2)
_cell_measurement_theta_max 27.5
_cell_measurement_theta_min 2.9
_cell_volume 1469.9(9)
_computing_cell_refinement 'DENZO (Otwinowski & Minor, 1997)'
_computing_data_collection 'COLLECT (Hooft, 1998)'
_computing_data_reduction 'SCALEPACK (Otwinowski & Minor, 1997)'
_computing_molecular_graphics 'ORTEPII (Johnson, 1976)'
_computing_publication_material 'SHELXL97 (Sheldrick, 1997)'
_computing_structure_refinement 'SHELXL97 (Sheldrick, 1997)'
_computing_structure_solution 'SAPI91 (Fan, 1991)'
_diffrn_ambient_temperature 173(2)
_diffrn_measured_fraction_theta_full 0.989
_diffrn_measured_fraction_theta_max 0.989
_diffrn_measurement_device_type 'Nonius KappaCCD'
_diffrn_measurement_method ' \w and \f '
_diffrn_radiation_monochromator graphite
_diffrn_radiation_source 'fine-focus sealed tube'
_diffrn_radiation_type MoK\a
_diffrn_radiation_wavelength 0.71073
_diffrn_reflns_av_R_equivalents 0.020
_diffrn_reflns_av_sigmaI/netI 0.039
_diffrn_reflns_limit_h_max 14
_diffrn_reflns_limit_h_min -14
_diffrn_reflns_limit_k_max 8
_diffrn_reflns_limit_k_min -9
_diffrn_reflns_limit_l_max 21
_diffrn_reflns_limit_l_min -21
_diffrn_reflns_number 5281
_diffrn_reflns_theta_full 27.5
_diffrn_reflns_theta_max 27.5
_diffrn_reflns_theta_min 2.9
_diffrn_standards_number 0
_exptl_absorpt_coefficient_mu 0.072
_exptl_absorpt_correction_T_max 0.993
_exptl_absorpt_correction_T_min 0.990
_exptl_absorpt_correction_type multi-scan
_exptl_absorpt_process_details '(SORTAV; Blessing, 1997)'
_exptl_crystal_colour colorless
_exptl_crystal_density_diffrn 1.131
_exptl_crystal_density_method 'not measured'
_exptl_crystal_description block
_exptl_crystal_F_000 552
_exptl_crystal_size_max 0.14
_exptl_crystal_size_mid 0.12
_exptl_crystal_size_min 0.10
_refine_diff_density_max 0.22
_refine_diff_density_min -0.15
_refine_ls_extinction_method none
_refine_ls_goodness_of_fit_ref 1.05
_refine_ls_hydrogen_treatment constr
_refine_ls_matrix_type full
_refine_ls_number_parameters 334
_refine_ls_number_reflns 3578
_refine_ls_number_restraints 1
_refine_ls_restrained_S_all 1.05
_refine_ls_R_factor_all 0.049
_refine_ls_R_factor_gt 0.039
_refine_ls_shift/su_max 0.001
_refine_ls_shift/su_mean 0.000
_refine_ls_structure_factor_coef Fsqd
_refine_ls_weighting_details 'calc w=1/[\s^2^(Fo^2^)+(0.0455P)^2^+0.2611P] where P=(Fo^2^+2Fc^2^)/3'
_refine_ls_weighting_scheme calc
_refine_ls_wR_factor_gt 0.092
_refine_ls_wR_factor_ref 0.098
_reflns_number_gt 3157
_reflns_number_total 3578
_reflns_threshold_expression I>2\s(I)
_cod_data_source_file gg3071.cif
_cod_data_source_block I
_cod_original_sg_symbol_H-M 'P 21'
_cod_database_code 2015905
_cod_database_fobs_code 2015905

loop_
_symmetry_equiv_pos_as_xyz
'x, y, z'
'-x, y+1/2, -z'

loop_
_atom_site_type_symbol
_atom_site_label
_atom_site_fract_x
_atom_site_fract_y
_atom_site_fract_z
_atom_site_U_iso_or_equiv
_atom_site_adp_type
_atom_site_calc_flag
_atom_site_refinement_flags
_atom_site_occupancy
O O1 0.37522(13) 0.2718(2) 0.89785(7) 0.0330(4) Uani d . 1
O O2 0.21373(16) 0.1687(3) 0.94688(10) 0.0530(5) Uani d . 1
O O3 0.47605(12) 0.0335(3) 0.49951(9) 0.0393(4) Uani d . 1
O O4 0.15405(11) 0.0900(2) 0.57223(8) 0.0258(3) Uani d . 1
C C1 0.18057(17) 0.3326(3) 0.70439(11) 0.0260(4) Uani d . 1
H H1A 0.1209 0.4222 0.6871 0.031 Uiso calc R 1
H H1B 0.1408 0.2172 0.7045 0.031 Uiso calc R 1
C C2 0.23381(18) 0.3754(3) 0.78908(11) 0.0295(5) Uani d . 1
H H2A 0.2713 0.4925 0.7900 0.035 Uiso calc R 1
H H2B 0.1714 0.3780 0.8254 0.035 Uiso calc R 1
C C3 0.32393(17) 0.2370(3) 0.81652(11) 0.0280(5) Uani d . 1
H H3 0.2839 0.1202 0.8157 0.034 Uiso calc R 1
C C4 0.42668(16) 0.2244(3) 0.76522(11) 0.0269(4) Uani d . 1
C C5 0.37306(16) 0.1999(3) 0.67696(10) 0.0245(4) Uani d . 1
H H5 0.3365 0.0806 0.6750 0.029 Uiso calc R 1
C C6 0.46894(17) 0.1908(3) 0.61981(11) 0.0293(5) Uani d . 1
H H6A 0.5067 0.3074 0.6177 0.035 Uiso calc R 1
H H6B 0.5295 0.1057 0.6408 0.035 Uiso calc R 1
C C7 0.42253(16) 0.1367(3) 0.53669(11) 0.0269(5) Uani d . 1
C C8 0.31151(15) 0.2289(3) 0.50202(10) 0.0220(4) Uani d . 1
H H8 0.3361 0.3520 0.4914 0.026 Uiso calc R 1
C C9 0.22390(15) 0.2457(3) 0.56472(11) 0.0212(4) Uani d . 1
C C10 0.27347(16) 0.3274(3) 0.64460(11) 0.0226(4) Uani d . 1
C C11 0.09759(16) 0.2459(3) 0.53682(11) 0.0238(4) Uani d . 1
H H11 0.0471 0.3106 0.5719 0.029 Uiso calc R 1
C C12 0.04955(16) 0.2371(3) 0.45004(10) 0.0247(4) Uani d . 1
H H12A -0.0133 0.3256 0.4398 0.030 Uiso calc R 1
H H12B 0.0146 0.1197 0.4388 0.030 Uiso calc R 1
C C13 0.14384(16) 0.2703(3) 0.39334(11) 0.0219(4) Uani d . 1
C C14 0.25612(17) 0.1595(3) 0.42123(11) 0.0238(4) Uani d . 1
C C15 0.33239(17) 0.1907(3) 0.35238(11) 0.0289(5) Uani d . 1
H H15A 0.3894 0.0941 0.3491 0.035 Uiso calc R 1
H H15B 0.3754 0.3032 0.3594 0.035 Uiso calc R 1
C C16 0.24332(16) 0.1957(4) 0.27715(11) 0.0304(5) Uani d . 1
H H16A 0.2508 0.0886 0.2448 0.036 Uiso calc R 1
H H16B 0.2579 0.2994 0.2442 0.036 Uiso calc R 1
C C17 0.11836(16) 0.2061(3) 0.30577(10) 0.0246(4) Uani d . 1
H H17 0.0884 0.0830 0.3078 0.030 Uiso calc R 1
C C18 0.16847(19) 0.4693(3) 0.39447(12) 0.0278(5) Uani d . 1
H H18A 0.2342 0.4941 0.3635 0.042 Uiso calc R 1
H H18B 0.1881 0.5082 0.4495 0.042 Uiso calc R 1
H H18C 0.0988 0.5321 0.3712 0.042 Uiso calc R 1
C C19 0.31041(18) 0.5177(3) 0.62800(12) 0.0273(5) Uani d . 1
H H19A 0.2463 0.5779 0.5963 0.041 Uiso calc R 1
H H19B 0.3798 0.5162 0.5987 0.041 Uiso calc R 1
H H19C 0.3286 0.5799 0.6785 0.041 Uiso calc R 1
C C20 0.03244(17) 0.3078(3) 0.24644(11) 0.0264(4) Uani d . 1
H H20 0.0657 0.4273 0.2390 0.032 Uiso calc R 1
C C21 -0.08823(18) 0.3298(3) 0.27620(12) 0.0310(5) Uani d . 1
H H21A -0.0804 0.3952 0.3264 0.047 Uiso calc R 1
H H21B -0.1219 0.2139 0.2847 0.047 Uiso calc R 1
H H21C -0.1396 0.3945 0.2365 0.047 Uiso calc R 1
C C22 0.02258(18) 0.2125(4) 0.16574(11) 0.0306(5) Uani d . 1
H H22A 0.0997 0.2173 0.1444 0.037 Uiso calc R 1
H H22B 0.0044 0.0874 0.1746 0.037 Uiso calc R 1
C C23 -0.06952(19) 0.2864(4) 0.10319(11) 0.0335(5) Uani d . 1
H H23A -0.1477 0.2726 0.1223 0.040 Uiso calc R 1
H H23B -0.0552 0.4137 0.0970 0.040 Uiso calc R 1
C C24 -0.07022(19) 0.1980(4) 0.02238(11) 0.0377(6) Uani d . 1
H H24A -0.0839 0.0706 0.0286 0.045 Uiso calc R 1
H H24B 0.0077 0.2129 0.0029 0.045 Uiso calc R 1
C C25 -0.1639(2) 0.2720(4) -0.03989(12) 0.0428(6) Uani d . 1
H H25 -0.1513 0.4016 -0.0436 0.051 Uiso calc R 1
C C26 -0.1510(3) 0.1925(6) -0.12106(14) 0.0665(10) Uani d . 1
H H26A -0.2106 0.2419 -0.1604 0.100 Uiso calc R 1
H H26B -0.1609 0.0648 -0.1185 0.100 Uiso calc R 1
H H26C -0.0730 0.2194 -0.1366 0.100 Uiso calc R 1
C C27 -0.2871(2) 0.2420(5) -0.01583(17) 0.0588(8) Uani d . 1
H H27A -0.3449 0.2869 -0.0576 0.088 Uiso calc R 1
H H27B -0.2957 0.3039 0.0341 0.088 Uiso calc R 1
H H27C -0.2998 0.1160 -0.0085 0.088 Uiso calc R 1
C C28 0.22973(19) -0.0400(3) 0.42300(13) 0.0286(5) Uani d . 1
H H28A 0.2168 -0.0847 0.3684 0.043 Uiso calc R 1
H H28B 0.1594 -0.0600 0.4502 0.043 Uiso calc R 1
H H28C 0.2962 -0.1015 0.4515 0.043 Uiso calc R 1
C C29 0.4973(2) 0.0593(4) 0.79145(13) 0.0387(6) Uani d . 1
H H29A 0.5661 0.0511 0.7618 0.058 Uiso calc R 1
H H29B 0.4482 -0.0451 0.7808 0.058 Uiso calc R 1
H H29C 0.5226 0.0665 0.8485 0.058 Uiso calc R 1
C C30 0.5077(2) 0.3840(4) 0.77713(13) 0.0346(5) Uani d . 1
H H30A 0.5728 0.3710 0.7443 0.052 Uiso calc R 1
H H30B 0.5385 0.3923 0.8332 0.052 Uiso calc R 1
H H30C 0.4637 0.4909 0.7615 0.052 Uiso calc R 1
C C31 0.3125(2) 0.2224(4) 0.95714(12) 0.0373(5) Uani d . 1
C C32 0.3827(2) 0.2425(5) 1.03695(13) 0.0515(7) Uani d . 1
H H32A 0.3297 0.2445 1.0789 0.077 Uiso calc R 1
H H32B 0.4271 0.3526 1.0380 0.077 Uiso calc R 1
H H32C 0.4370 0.1435 1.0458 0.078 Uiso calc R 1

loop_
_atom_site_aniso_label
_atom_site_aniso_U_11
_atom_site_aniso_U_22
_atom_site_aniso_U_33
_atom_site_aniso_U_12
_atom_site_aniso_U_13
_atom_site_aniso_U_23
O1 0.0376(8) 0.0435(10) 0.0173(6) -0.0068(8) -0.0005(6) -0.0004(7)
O2 0.0535(11) 0.0696(14) 0.0375(9) -0.0166(11) 0.0124(8) 0.0051(10)
O3 0.0288(9) 0.0573(12) 0.0313(7) 0.0160(8) 0.0012(6) -0.0082(8)
O4 0.0249(7) 0.0254(8) 0.0264(7) -0.0029(6) -0.0001(5) 0.0048(6)
C1 0.0221(9) 0.0335(12) 0.0224(9) 0.0011(9) 0.0022(7) -0.0001(9)
C2 0.0298(10) 0.0368(13) 0.0223(9) 0.0010(10) 0.0049(8) -0.0009(9)
C3 0.0314(10) 0.0337(12) 0.0183(8) -0.0037(10) -0.0001(7) 0.0014(9)
C4 0.0256(9) 0.0337(12) 0.0207(9) -0.0006(9) -0.0007(7) 0.0018(9)
C5 0.0231(9) 0.0294(11) 0.0208(8) 0.0017(9) 0.0009(7) 0.0000(9)
C6 0.0214(9) 0.0420(13) 0.0239(9) 0.0044(9) -0.0006(7) 0.0007(10)
C7 0.0214(9) 0.0367(13) 0.0230(9) 0.0030(9) 0.0048(7) 0.0025(9)
C8 0.0200(8) 0.0263(11) 0.0194(8) 0.0012(8) 0.0008(6) 0.0012(8)
C9 0.0200(9) 0.0220(10) 0.0218(8) 0.0000(8) 0.0027(7) 0.0018(8)
C10 0.0215(9) 0.0264(11) 0.0199(8) 0.0000(8) 0.0015(7) -0.0004(8)
C11 0.0210(9) 0.0278(11) 0.0226(9) 0.0005(9) 0.0018(7) 0.0028(9)
C12 0.0209(9) 0.0301(11) 0.0224(9) 0.0009(9) -0.0008(7) -0.0003(9)
C13 0.0194(9) 0.0248(11) 0.0211(9) -0.0007(8) 0.0007(7) 0.0000(8)
C14 0.0221(9) 0.0281(11) 0.0212(9) 0.0015(8) 0.0018(7) 0.0000(8)
C15 0.0250(9) 0.0406(13) 0.0213(9) 0.0008(10) 0.0026(7) -0.0014(10)
C16 0.0260(10) 0.0421(14) 0.0232(9) 0.0020(10) 0.0028(7) -0.0020(10)
C17 0.0249(9) 0.0269(11) 0.0216(9) 0.0008(9) 0.0004(7) 0.0003(9)
C18 0.0319(11) 0.0273(11) 0.0237(9) -0.0019(9) 0.0004(8) 0.0007(9)
C19 0.0290(10) 0.0291(12) 0.0236(9) -0.0016(9) 0.0013(8) 0.0013(9)
C20 0.0283(10) 0.0286(11) 0.0211(9) 0.0011(9) -0.0025(8) 0.0005(9)
C21 0.0310(10) 0.0339(13) 0.0268(10) 0.0092(10) -0.0036(8) -0.0021(10)
C22 0.0299(10) 0.0373(13) 0.0235(9) 0.0031(10) -0.0026(7) -0.0021(10)
C23 0.0328(11) 0.0412(14) 0.0247(10) 0.0041(10) -0.0052(8) -0.0036(10)
C24 0.0372(11) 0.0491(15) 0.0252(10) 0.0069(12) -0.0044(8) -0.0069(11)
C25 0.0497(14) 0.0473(16) 0.0285(11) 0.0071(12) -0.0103(10) -0.0074(12)
C26 0.085(2) 0.079(2) 0.0309(12) 0.024(2) -0.0172(13) -0.0137(16)
C27 0.0442(14) 0.073(2) 0.0546(15) -0.0001(16) -0.0189(12) -0.0077(17)
C28 0.0299(11) 0.0282(12) 0.0272(10) 0.0059(9) -0.0001(8) -0.0010(9)
C29 0.0413(13) 0.0446(15) 0.0285(11) 0.0121(12) -0.0051(9) 0.0039(11)
C30 0.0297(11) 0.0491(15) 0.0241(10) -0.0069(11) -0.0022(8) 0.0008(10)
C31 0.0497(13) 0.0401(14) 0.0224(10) -0.0015(13) 0.0053(9) 0.0044(10)
C32 0.0665(16) 0.064(2) 0.0226(10) -0.0014(17) -0.0014(10) 0.0019(13)

loop_
_atom_type_symbol
_atom_type_description
_atom_type_scat_dispersion_real
_atom_type_scat_dispersion_imag
_atom_type_scat_source
C C 0.0033 0.0016 'International Tables Vol C Tables 4.2.6.8 and 6.1.1.4'
H H 0.0000 0.0000 'International Tables Vol C Tables 4.2.6.8 and 6.1.1.4'
O O 0.0106 0.0060 'International Tables Vol C Tables 4.2.6.8 and 6.1.1.4'

loop_
_geom_angle_atom_site_label_1
_geom_angle_atom_site_label_2
_geom_angle_atom_site_label_3
_geom_angle
C31 O1 C3 116.99(17)
C9 O4 C11 61.44(12)
C2 C1 C10 112.34(15)
C2 C1 H1A 109.1
C10 C1 H1A 109.1
C2 C1 H1B 109.1
C10 C1 H1B 109.1
H1A C1 H1B 107.9
C3 C2 C1 109.48(18)
C3 C2 H2A 109.8
C1 C2 H2A 109.8
C3 C2 H2B 109.8
C1 C2 H2B 109.8
H2A C2 H2B 108.2
O1 C3 C2 111.03(18)
O1 C3 C4 106.39(15)
C2 C3 C4 114.22(17)
O1 C3 H3 108.3
C2 C3 H3 108.3
C4 C3 H3 108.3
C30 C4 C3 111.56(18)
C30 C4 C29 108.36(17)
C3 C4 C29 107.54(18)
C30 C4 C5 113.24(17)
C3 C4 C5 107.13(15)
C29 C4 C5 108.83(18)
C6 C5 C10 110.78(16)
C6 C5 C4 111.48(15)
C10 C5 C4 117.70(17)
C6 C5 H5 105.3
C10 C5 H5 105.3
C4 C5 H5 105.3
C7 C6 C5 112.91(16)
C7 C6 H6A 109.0
C5 C6 H6A 109.0
C7 C6 H6B 109.0
C5 C6 H6B 109.0
H6A C6 H6B 107.8
O3 C7 C6 120.65(18)
O3 C7 C8 123.30(18)
C6 C7 C8 115.91(17)
C7 C8 C9 110.75(15)
C7 C8 C14 116.02(17)
C9 C8 C14 113.52(15)
C7 C8 H8 105.1
C9 C8 H8 105.1
C14 C8 H8 105.1
O4 C9 C11 59.54(12)
O4 C9 C8 113.57(16)
C11 C9 C8 117.96(15)
O4 C9 C10 114.39(15)
C11 C9 C10 122.83(15)
C8 C9 C10 115.31(14)
C1 C10 C9 111.44(15)
C1 C10 C19 108.42(16)
C9 C10 C19 107.65(16)
C1 C10 C5 108.54(15)
C9 C10 C5 104.46(16)
C19 C10 C5 116.33(17)
O4 C11 C9 59.02(12)
O4 C11 C12 117.82(18)
C9 C11 C12 123.91(15)
O4 C11 H11 114.8
C9 C11 H11 114.8
C12 C11 H11 114.8
C11 C12 C13 112.68(15)
C11 C12 H12A 109.1
C13 C12 H12A 109.1
C11 C12 H12B 109.1
C13 C12 H12B 109.1
H12A C12 H12B 107.8
C12 C13 C18 107.09(17)
C12 C13 C17 117.65(15)
C18 C13 C17 109.68(17)
C12 C13 C14 109.42(15)
C18 C13 C14 112.32(17)
C17 C13 C14 100.73(15)
C8 C14 C15 113.61(16)
C8 C14 C28 112.53(17)
C15 C14 C28 107.00(18)
C8 C14 C13 109.53(16)
C15 C14 C13 101.64(15)
C28 C14 C13 112.05(17)
C14 C15 C16 104.16(16)
C14 C15 H15A 110.9
C16 C15 H15A 110.9
C14 C15 H15B 110.9
C16 C15 H15B 110.9
H15A C15 H15B 108.9
C15 C16 C17 107.34(15)
C15 C16 H16A 110.2
C17 C16 H16A 110.2
C15 C16 H16B 110.2
C17 C16 H16B 110.2
H16A C16 H16B 108.5
C20 C17 C13 120.46(18)
C20 C17 C16 111.82(16)
C13 C17 C16 102.70(14)
C20 C17 H17 107.0
C13 C17 H17 107.0
C16 C17 H17 107.0
C13 C18 H18A 109.5
C13 C18 H18B 109.5
H18A C18 H18B 109.5
C13 C18 H18C 109.5
H18A C18 H18C 109.5
H18B C18 H18C 109.5
C10 C19 H19A 109.5
C10 C19 H19B 109.5
H19A C19 H19B 109.5
C10 C19 H19C 109.5
H19A C19 H19C 109.5
H19B C19 H19C 109.5
C21 C20 C22 110.80(16)
C21 C20 C17 112.48(16)
C22 C20 C17 108.97(18)
C21 C20 H20 108.2
C22 C20 H20 108.2
C17 C20 H20 108.2
C20 C21 H21A 109.5
C20 C21 H21B 109.5
H21A C21 H21B 109.5
C20 C21 H21C 109.5
H21A C21 H21C 109.5
H21B C21 H21C 109.5
C23 C22 C20 115.14(19)
C23 C22 H22A 108.5
C20 C22 H22A 108.5
C23 C22 H22B 108.5
C20 C22 H22B 108.5
H22A C22 H22B 107.5
C24 C23 C22 113.6(2)
C24 C23 H23A 108.9
C22 C23 H23A 108.9
C24 C23 H23B 108.9
C22 C23 H23B 108.9
H23A C23 H23B 107.7
C23 C24 C25 113.2(2)
C23 C24 H24A 108.9
C25 C24 H24A 108.9
C23 C24 H24B 108.9
C25 C24 H24B 108.9
H24A C24 H24B 107.8
C26 C25 C27 111.0(2)
C26 C25 C24 110.3(2)
C27 C25 C24 111.5(2)
C26 C25 H25 108.0
C27 C25 H25 108.0
C24 C25 H25 108.0
C25 C26 H26A 109.5
C25 C26 H26B 109.5
H26A C26 H26B 109.5
C25 C26 H26C 109.5
H26A C26 H26C 109.5
H26B C26 H26C 109.5
C25 C27 H27A 109.5
C25 C27 H27B 109.5
H27A C27 H27B 109.5
C25 C27 H27C 109.5
H27A C27 H27C 109.5
H27B C27 H27C 109.5
C14 C28 H28A 109.5
C14 C28 H28B 109.5
H28A C28 H28B 109.5
C14 C28 H28C 109.5
H28A C28 H28C 109.5
H28B C28 H28C 109.5
C4 C29 H29A 109.5
C4 C29 H29B 109.5
H29A C29 H29B 109.5
C4 C29 H29C 109.5
H29A C29 H29C 109.5
H29B C29 H29C 109.5
C4 C30 H30A 109.5
C4 C30 H30B 109.5
H30A C30 H30B 109.5
C4 C30 H30C 109.5
H30A C30 H30C 109.5
H30B C30 H30C 109.5
O2 C31 O1 123.78(19)
O2 C31 C32 125.1(2)
O1 C31 C32 111.1(2)
C31 C32 H32A 109.5
C31 C32 H32B 109.5
H32A C32 H32B 109.5
C31 C32 H32C 109.5
H32A C32 H32C 109.5
H32B C32 H32C 109.5

loop_
_geom_bond_atom_site_label_1
_geom_bond_atom_site_label_2
_geom_bond_distance
O1 C31 1.345(3)
O1 C3 1.464(2)
O2 C31 1.202(3)
O3 C7 1.212(3)
O4 C9 1.444(2)
O4 C11 1.452(3)
C1 C2 1.534(3)
C1 C10 1.542(3)
C1 H1A 0.9900
C1 H1B 0.9900
C2 C3 1.516(3)
C2 H2A 0.9900
C2 H2B 0.9900
C3 C4 1.536(3)
C3 H3 1.0000
C4 C30 1.532(3)
C4 C29 1.537(3)
C4 C5 1.567(3)
C5 C6 1.538(3)
C5 C10 1.556(3)
C5 H5 1.0000
C6 C7 1.509(3)
C6 H6A 0.9900
C6 H6B 0.9900
C7 C8 1.520(3)
C8 C9 1.538(2)
C8 C14 1.541(3)
C8 H8 1.0000
C9 C11 1.479(3)
C9 C10 1.542(3)
C10 C19 1.544(3)
C11 C12 1.516(3)
C11 H11 1.0000
C12 C13 1.537(2)
C12 H12A 0.9900
C12 H12B 0.9900
C13 C18 1.541(3)
C13 C17 1.558(3)
C13 C14 1.573(3)
C14 C15 1.544(3)
C14 C28 1.549(3)
C15 C16 1.550(3)
C15 H15A 0.9900
C15 H15B 0.9900
C16 C17 1.562(3)
C16 H16A 0.9900
C16 H16B 0.9900
C17 C20 1.542(3)
C17 H17 1.0000
C18 H18A 0.9800
C18 H18B 0.9800
C18 H18C 0.9800
C19 H19A 0.9800
C19 H19B 0.9800
C19 H19C 0.9800
C20 C21 1.530(3)
C20 C22 1.539(3)
C20 H20 1.0000
C21 H21A 0.9800
C21 H21B 0.9800
C21 H21C 0.9800
C22 C23 1.525(3)
C22 H22A 0.9900
C22 H22B 0.9900
C23 C24 1.522(3)
C23 H23A 0.9900
C23 H23B 0.9900
C24 C25 1.534(3)
C24 H24A 0.9900
C24 H24B 0.9900
C25 C26 1.521(3)
C25 C27 1.528(4)
C25 H25 1.0000
C26 H26A 0.9800
C26 H26B 0.9800
C26 H26C 0.9800
C27 H27A 0.9800
C27 H27B 0.9800
C27 H27C 0.9800
C28 H28A 0.9800
C28 H28B 0.9800
C28 H28C 0.9800
C29 H29A 0.9800
C29 H29B 0.9800
C29 H29C 0.9800
C30 H30A 0.9800
C30 H30B 0.9800
C30 H30C 0.9800
C31 C32 1.508(3)
C32 H32A 0.9800
C32 H32B 0.9800
C32 H32C 0.9800

loop_
_geom_hbond_atom_site_label_D
_geom_hbond_atom_site_label_H
_geom_hbond_atom_site_label_A
_geom_hbond_site_symmetry_A
_geom_hbond_distance_DH
_geom_hbond_distance_HA
_geom_hbond_distance_DA
_geom_hbond_angle_DHA
C8 H8 O3 2_656 1.00 2.55 3.368(3) 138
C12 H12A O4 2_556 0.99 2.58 3.556(3) 171
C19 H19B O3 2_656 0.98 2.46 3.426(3) 167
C21 H21A O4 2_556 0.98 2.48 3.383(3) 154
C1 H1B O4 . 0.99 2.46 2.891(3) 106
C5 H5 O4 . 1.00 2.58 3.043(3) 108
C28 H28B O4 . 0.98 2.36 2.922(3) 115
C28 H28C O3 . 0.98 2.38 3.041(3) 125
C29 H29C O1 . 0.98 2.51 2.885(3) 103
C30 H30B O1 . 0.98 2.44 2.799(3) 101

loop_
_geom_torsion_atom_site_label_1
_geom_torsion_atom_site_label_2
_geom_torsion_atom_site_label_3
_geom_torsion_atom_site_label_4
_geom_torsion
_geom_torsion_publ_flag
C10 C1 C2 C3 -59.7(2) ?
C31 O1 C3 C2 80.2(2) ?
C31 O1 C3 C4 -154.9(2) ?
C1 C2 C3 O1 -178.97(16) ?
C1 C2 C3 C4 60.7(2) ?
O1 C3 C4 C30 -51.8(2) ?
C2 C3 C4 C30 71.1(2) ?
O1 C3 C4 C29 66.9(2) ?
C2 C3 C4 C29 -170.21(19) ?
O1 C3 C4 C5 -176.21(18) ?
C2 C3 C4 C5 -53.4(2) ?
C30 C4 C5 C6 55.0(3) ?
C3 C4 C5 C6 178.4(2) ?
C29 C4 C5 C6 -65.6(2) ?
C30 C4 C5 C10 -74.6(2) ?
C3 C4 C5 C10 48.9(2) ?
C29 C4 C5 C10 164.86(18) ?
C10 C5 C6 C7 -56.7(3) y
C4 C5 C6 C7 170.22(19) ?
C5 C6 C7 O3 -138.1(2) ?
C5 C6 C7 C8 46.1(3) y
O3 C7 C8 C9 142.2(2) ?
C6 C7 C8 C9 -42.0(2) y
O3 C7 C8 C14 11.0(3) ?
C6 C7 C8 C14 -173.30(18) ?
C11 O4 C9 C8 -109.69(17) ?
C11 O4 C9 C10 115.09(17) ?
C7 C8 C9 O4 -83.12(19) ?
C14 C8 C9 O4 49.4(2) ?
C7 C8 C9 C11 -149.89(19) ?
C14 C8 C9 C11 -17.3(3) ?
C7 C8 C9 C10 51.7(2) y
C14 C8 C9 C10 -175.75(17) ?
C2 C1 C10 C9 167.63(18) ?
C2 C1 C10 C19 -74.1(2) ?
C2 C1 C10 C5 53.1(2) ?
O4 C9 C10 C1 -43.5(2) ?
C11 C9 C10 C1 24.8(3) ?
C8 C9 C10 C1 -177.95(17) ?
O4 C9 C10 C19 -162.28(15) ?
C11 C9 C10 C19 -94.0(2) ?
C8 C9 C10 C19 63.3(2) ?
O4 C9 C10 C5 73.48(18) ?
C11 C9 C10 C5 141.78(19) ?
C8 C9 C10 C5 -61.0(2) y
C6 C5 C10 C1 -179.55(17) ?
C4 C5 C10 C1 -49.6(2) ?
C6 C5 C10 C9 61.5(2) y
C4 C5 C10 C9 -168.62(16) ?
C6 C5 C10 C19 -57.0(2) ?
C4 C5 C10 C19 72.9(2) ?
C9 O4 C11 C12 114.76(18) ?
C8 C9 C11 O4 102.30(19) ?
C10 C9 C11 O4 -101.0(2) ?
O4 C9 C11 C12 -104.6(2) ?
C8 C9 C11 C12 -2.3(3) ?
C10 C9 C11 C12 154.4(2) ?
O4 C11 C12 C13 -82.8(2) ?
C9 C11 C12 C13 -13.1(3) ?
C11 C12 C13 C18 -75.7(2) ?
C11 C12 C13 C17 160.28(19) ?
C11 C12 C13 C14 46.2(2) ?
C7 C8 C14 C15 -66.3(2) ?
C9 C8 C14 C15 163.78(18) ?
C7 C8 C14 C28 55.5(2) ?
C9 C8 C14 C28 -74.4(2) ?
C7 C8 C14 C13 -179.12(16) ?
C9 C8 C14 C13 50.9(2) ?
C12 C13 C14 C8 -66.6(2) ?
C18 C13 C14 C8 52.2(2) ?
C17 C13 C14 C8 168.86(16) ?
C12 C13 C14 C15 172.98(17) ?
C18 C13 C14 C15 -68.2(2) ?
C17 C13 C14 C15 48.40(19) ?
C12 C13 C14 C28 59.1(2) ?
C18 C13 C14 C28 177.84(17) ?
C17 C13 C14 C28 -65.53(19) ?
C8 C14 C15 C16 -154.24(18) ?
C28 C14 C15 C16 80.9(2) ?
C13 C14 C15 C16 -36.7(2) ?
C14 C15 C16 C17 11.4(2) ?
C12 C13 C17 C20 75.4(2) ?
C18 C13 C17 C20 -47.2(2) ?
C14 C13 C17 C20 -165.78(17) ?
C12 C13 C17 C16 -159.50(19) ?
C18 C13 C17 C16 77.8(2) ?
C14 C13 C17 C16 -40.7(2) ?
C15 C16 C17 C20 149.18(19) ?
C15 C16 C17 C13 18.6(2) ?
C13 C17 C20 C21 -55.5(3) ?
C16 C17 C20 C21 -176.17(19) ?
C13 C17 C20 C22 -178.78(17) ?
C16 C17 C20 C22 60.6(2) ?
C21 C20 C22 C23 49.4(3) ?
C17 C20 C22 C23 173.67(18) ?
C20 C22 C23 C24 175.5(2) ?
C22 C23 C24 C25 179.4(2) ?
C23 C24 C25 C26 173.8(3) ?
C23 C24 C25 C27 -62.4(3) ?
C3 O1 C31 O2 -7.7(4) ?
C3 O1 C31 C32 171.9(2) ?

loop_
_cod_related_entry_id
_cod_related_entry_database
_cod_related_entry_code
1 ChemSpider 21180684
